data_4078650
loop_
_publ_author_name
'Streubel, Rainer'
'Klein, Melina'
'Schnakenburg, Gregor'

_publ_section_title
;
 Probing the Group Tolerance of a Li/Cl Phosphinidenoid Complex Using
 Alkenyl-Substituted Aldehydes
;
_journal_issue 13
_journal_name_full Organometallics
_journal_page_first 4711
_journal_paper_doi 10.1021/om300177c
_journal_volume 31
_journal_year 2012
_chemical_formula_moiety 'C20 H27 O6 P Si2 W'
_chemical_formula_sum 'C20 H27 O6 P Si2 W'
_chemical_formula_weight 634.42
_chemical_name_systematic
; 
 ? 
;
_space_group_IT_number 2
_symmetry_cell_setting triclinic
_symmetry_space_group_name_Hall '-P 1'
_symmetry_space_group_name_H-M 'P -1'
_atom_sites_solution_hydrogens geom
_atom_sites_solution_primary direct
_atom_sites_solution_secondary difmap
_audit_creation_method SHELXL-97
_cell_angle_alpha 77.712(6)
_cell_angle_beta 81.120(4)
_cell_angle_gamma 88.288(6)
_cell_formula_units_Z 2
_cell_length_a 9.1156(9)
_cell_length_b 10.8683(7)
_cell_length_c 13.3557(13)
_cell_measurement_reflns_used 3514
_cell_measurement_temperature 123(2)
_cell_measurement_theta_max 29.13
_cell_measurement_theta_min 1.00
_cell_volume 1277.3(2)
_computing_cell_refinement 'HKL Scalepack (Otwinowski & Minor 1997)'
_computing_data_collection 'HKL Denzo and Scalepack (Otwinowski & Minor 1997)'
_computing_data_reduction 'HKL Denzo and Scalepack (Otwinowski & Minor 1997)'
_computing_molecular_graphics 'DIAMOND (Brandenburg, 1999)'
_computing_publication_material 'SHELXL97 (Sheldrick, 1997)'
_computing_structure_refinement 'SHELXL-97 (Sheldrick, 1997)'
_computing_structure_solution 'SHELXS-97 (Sheldrick, 1990)'
_diffrn_ambient_temperature 123(2)
_diffrn_detector_area_resol_mean 9
_diffrn_measured_fraction_theta_full 0.975
_diffrn_measured_fraction_theta_max 0.975
_diffrn_measurement_device '95mm CCD camera on \k-goniostat'
_diffrn_measurement_device_type 'Nonius KappaCCD'
_diffrn_measurement_method 'CCD rotation images, thick slices'
_diffrn_radiation_monochromator 'horizonally mounted graphite crystal'
_diffrn_radiation_type MoK\a
_diffrn_radiation_wavelength 0.71073
_diffrn_reflns_av_R_equivalents 0.0499
_diffrn_reflns_av_sigmaI/netI 0.0657
_diffrn_reflns_limit_h_max 10
_diffrn_reflns_limit_h_min -11
_diffrn_reflns_limit_k_max 13
_diffrn_reflns_limit_k_min -13
_diffrn_reflns_limit_l_max 16
_diffrn_reflns_limit_l_min -16
_diffrn_reflns_number 11659
_diffrn_reflns_theta_full 26.99
_diffrn_reflns_theta_max 26.99
_diffrn_reflns_theta_min 2.73
_exptl_absorpt_coefficient_mu 4.708
_exptl_absorpt_correction_T_max 0.9544
_exptl_absorpt_correction_T_min 0.6019
_exptl_absorpt_correction_type multi-scan
_exptl_absorpt_process_details
;
R.H. Blessing, Acta Cryst. (1995), A51, 33-38
;
_exptl_crystal_colour 'pale yellow'
_exptl_crystal_density_diffrn 1.649
_exptl_crystal_density_method 'not measured'
_exptl_crystal_description plate
_exptl_crystal_F_000 624
_exptl_crystal_size_max 0.12
_exptl_crystal_size_mid 0.10
_exptl_crystal_size_min 0.01
_refine_diff_density_max 1.693
_refine_diff_density_min -2.082
_refine_diff_density_rms 0.158
_refine_ls_extinction_coef 0.0029(4)
_refine_ls_extinction_expression Fc^*^=kFc[1+0.001xFc^2^\l^3^/sin(2\q)]^-1/4^
_refine_ls_extinction_method SHELXL
_refine_ls_goodness_of_fit_ref 0.986
_refine_ls_hydrogen_treatment constr
_refine_ls_matrix_type full
_refine_ls_number_parameters 339
_refine_ls_number_reflns 5437
_refine_ls_number_restraints 72
_refine_ls_restrained_S_all 0.982
_refine_ls_R_factor_all 0.0509
_refine_ls_R_factor_gt 0.0369
_refine_ls_shift/su_max 0.002
_refine_ls_shift/su_mean 0.000
_refine_ls_structure_factor_coef Fsqd
_refine_ls_weighting_details 'calc w=1/[\s^2^(Fo^2^)+(0.0383P)^2^+0.0000P] where P=(Fo^2^+2Fc^2^)/3'
_refine_ls_weighting_scheme calc
_refine_ls_wR_factor_gt 0.0797
_refine_ls_wR_factor_ref 0.0839
_reflns_number_gt 4486
_reflns_number_total 5437
_reflns_threshold_expression >2sigma(I)
_cod_data_source_file om300177c_si_001.cif
_cod_data_source_block Greg1756
_cod_depositor_comments
;
The following automatic conversions were performed:

'_exptl_absorpt_correction_type' value 'Multi-Scan' changed to
'multi-scan' according to
/home/saulius/struct/CIF-dictionaries/cif_core.dic dictionary named
'cif_core.dic' version 2.4.2 from 2011-04-26.

Automatic conversion script
Id: cif_fix_values 1891 2012-01-12 08:04:46Z andrius 
;
_cod_database_code 4078650

loop_
_symmetry_equiv_pos_as_xyz
'x, y, z'
'-x, -y, -z'

loop_
_atom_site_label
_atom_site_type_symbol
_atom_site_fract_x
_atom_site_fract_y
_atom_site_fract_z
_atom_site_U_iso_or_equiv
_atom_site_adp_type
_atom_site_occupancy
_atom_site_symmetry_multiplicity
_atom_site_calc_flag
_atom_site_refinement_flags
_atom_site_disorder_assembly
_atom_site_disorder_group
C1 C 0.6894(9) 0.7567(6) 0.8932(6) 0.0317(16) Uani 0.758(7) 1 d PU A 1
H1 H 0.6206 0.8182 0.9222 0.038 Uiso 0.758(7) 1 calc PR A 1
C2 C 0.7404(8) 0.6463(6) 0.9715(5) 0.0414(17) Uani 0.758(7) 1 d PU A 1
H2A H 0.6541 0.5912 1.0043 0.050 Uiso 0.758(7) 1 calc PR A 1
H2B H 0.8138 0.5963 0.9344 0.050 Uiso 0.758(7) 1 calc PR A 1
C3 C 0.8087(8) 0.6872(6) 1.0545(5) 0.0383(17) Uani 0.758(7) 1 d P A 1
C4 C 0.7439(10) 0.6577(9) 1.1580(6) 0.044(2) Uani 0.758(7) 1 d P A 1
H4 H 0.6531 0.6121 1.1764 0.053 Uiso 0.758(7) 1 calc PR A 1
C5 C 0.8066(10) 0.6922(10) 1.2334(6) 0.041(2) Uani 0.758(7) 1 d P A 1
H5 H 0.7604 0.6694 1.3035 0.049 Uiso 0.758(7) 1 calc PR A 1
C6 C 0.9333(9) 0.7584(9) 1.2095(6) 0.043(2) Uani 0.758(7) 1 d PU A 1
H6 H 0.9789 0.7801 1.2627 0.052 Uiso 0.758(7) 1 calc PR A 1
C7 C 0.9974(10) 0.7948(8) 1.1074(7) 0.055(2) Uani 0.758(7) 1 d PU A 1
H7 H 1.0856 0.8441 1.0900 0.066 Uiso 0.758(7) 1 calc PR A 1
C8 C 0.9337(9) 0.7597(8) 1.0300(6) 0.052(2) Uani 0.758(7) 1 d PU A 1
H8 H 0.9774 0.7862 0.9596 0.062 Uiso 0.758(7) 1 calc PR A 1
C1S C 0.717(3) 0.708(2) 0.892(2) 0.032(2) Uani 0.242(7) 1 d PU A 2
H1S H 0.7679 0.6261 0.9134 0.039 Uiso 0.242(7) 1 calc PR A 2
C2S C 0.654(3) 0.7691(19) 0.9752(18) 0.043(2) Uani 0.242(7) 1 d PU A 2
H2S1 H 0.5586 0.7294 1.0109 0.051 Uiso 0.242(7) 1 calc PR A 2
H2S2 H 0.6374 0.8597 0.9483 0.051 Uiso 0.242(7) 1 calc PR A 2
C3S C 0.775(2) 0.750(2) 1.0523(13) 0.062(8) Uani 0.242(7) 1 d PGU A 2
C4S C 0.7216(18) 0.7023(18) 1.1562(15) 0.049(10) Uani 0.242(7) 1 d PGU A 2
H4S H 0.6331 0.6533 1.1749 0.058 Uiso 0.242(7) 1 calc PR A 2
C5S C 0.797(2) 0.7262(17) 1.2328(11) 0.028(8) Uani 0.242(7) 1 d PGU A 2
H5S H 0.7607 0.6935 1.3037 0.034 Uiso 0.242(7) 1 calc PR A 2
C6S C 0.927(2) 0.7978(17) 1.2054(11) 0.030(6) Uani 0.242(7) 1 d PGU A 2
H6S H 0.9786 0.8141 1.2578 0.036 Uiso 0.242(7) 1 calc PR A 2
C7S C 0.9804(17) 0.8456(17) 1.1016(13) 0.054(2) Uani 0.242(7) 1 d PGU A 2
H7S H 1.0688 0.8946 1.0829 0.065 Uiso 0.242(7) 1 calc PR A 2
C8S C 0.905(2) 0.8217(19) 1.0250(10) 0.051(2) Uani 0.242(7) 1 d PGU A 2
H8S H 0.9412 0.8544 0.9540 0.061 Uiso 0.242(7) 1 calc PR A 2
C9 C 0.5549(5) 0.8689(4) 0.7152(4) 0.0313(10) Uani 1 1 d . . .
H9A H 0.5403 0.8513 0.6469 0.038 Uiso 1 1 calc R . .
C10 C 0.8271(6) 1.0215(5) 0.5946(4) 0.0438(13) Uani 1 1 d . . .
H10A H 0.8134 0.9819 0.5373 0.053 Uiso 1 1 calc R . .
H10B H 0.8960 0.9711 0.6362 0.053 Uiso 1 1 calc R . .
H10C H 0.8679 1.1065 0.5667 0.053 Uiso 1 1 calc R . .
C11 C 0.6742(7) 1.0969(5) 0.7909(5) 0.0495(14) Uani 1 1 d . . .
H11A H 0.7291 1.0360 0.8364 0.059 Uiso 1 1 calc R . .
H11B H 0.5778 1.1137 0.8293 0.059 Uiso 1 1 calc R . .
H11C H 0.7311 1.1755 0.7666 0.059 Uiso 1 1 calc R . .
C12 C 0.5192(6) 1.1384(5) 0.6011(5) 0.0503(14) Uani 1 1 d . . .
H12A H 0.4255 1.1479 0.6458 0.060 Uiso 1 1 calc R . .
H12B H 0.4993 1.1026 0.5430 0.060 Uiso 1 1 calc R . .
H12C H 0.5668 1.2210 0.5742 0.060 Uiso 1 1 calc R . .
C13 C 0.3258(6) 0.6800(5) 0.8588(4) 0.0438(13) Uani 1 1 d . . .
H13A H 0.3974 0.6537 0.9069 0.053 Uiso 1 1 calc R . .
H13B H 0.3377 0.6276 0.8067 0.053 Uiso 1 1 calc R . .
H13C H 0.2248 0.6702 0.8972 0.053 Uiso 1 1 calc R . .
C14 C 0.2246(7) 0.8941(6) 0.6999(5) 0.0574(16) Uani 1 1 d . . .
H14A H 0.2443 0.8449 0.6457 0.069 Uiso 1 1 calc R . .
H14B H 0.2352 0.9840 0.6682 0.069 Uiso 1 1 calc R . .
H14C H 0.1234 0.8769 0.7369 0.069 Uiso 1 1 calc R . .
C15 C 0.3264(7) 0.9476(6) 0.8921(5) 0.0563(16) Uani 1 1 d . . .
H15C H 0.2242 0.9351 0.9283 0.068 Uiso 1 1 calc R . .
H15B H 0.3418 1.0365 0.8583 0.068 Uiso 1 1 calc R . .
H15A H 0.3957 0.9230 0.9421 0.068 Uiso 1 1 calc R . .
C16 C 0.8153(6) 0.4367(5) 0.5906(4) 0.0412(13) Uani 1 1 d . A .
C17 C 0.5428(6) 0.5666(4) 0.6304(4) 0.0377(12) Uani 1 1 d . A .
C18 C 0.6898(6) 0.4465(5) 0.8033(4) 0.0434(13) Uani 1 1 d . A .
C19 C 0.9610(6) 0.5869(5) 0.7040(5) 0.0478(14) Uani 1 1 d . A .
C20 C 0.8062(5) 0.7058(4) 0.5351(4) 0.0359(11) Uani 1 1 d . A .
O1 O 0.8114(4) 0.8108(3) 0.8088(3) 0.0487(9) Uani 1 1 d . . .
O2 O 0.8534(5) 0.3613(3) 0.5451(3) 0.0561(11) Uani 1 1 d . . .
O3 O 0.4286(4) 0.5619(4) 0.6072(3) 0.0545(10) Uani 1 1 d . . .
O4 O 0.6540(5) 0.3750(3) 0.8786(3) 0.0587(12) Uani 1 1 d . . .
O5 O 1.0778(5) 0.5949(4) 0.7205(4) 0.0703(13) Uani 1 1 d . . .
O6 O 0.8375(4) 0.7775(3) 0.4598(3) 0.0443(9) Uani 1 1 d . . .
P P 0.68075(14) 0.74575(11) 0.76168(10) 0.0335(3) Uani 1 1 d . A .
Si1 Si 0.64497(16) 1.03124(12) 0.67743(11) 0.0344(3) Uani 1 1 d . . .
Si2 Si 0.35950(16) 0.84918(13) 0.79272(11) 0.0380(3) Uani 1 1 d . . .
W W 0.74973(2) 0.574475(17) 0.668855(16) 0.03489(10) Uani 1 1 d . . .

loop_
_atom_site_aniso_label
_atom_site_aniso_U_11
_atom_site_aniso_U_22
_atom_site_aniso_U_33
_atom_site_aniso_U_23
_atom_site_aniso_U_13
_atom_site_aniso_U_12
C1 0.041(4) 0.022(5) 0.033(3) -0.007(3) -0.011(3) 0.010(3)
C2 0.052(4) 0.039(3) 0.035(4) -0.008(3) -0.012(3) 0.004(3)
C3 0.039(4) 0.038(4) 0.042(4) -0.011(3) -0.018(3) 0.013(3)
C4 0.059(5) 0.036(5) 0.038(5) -0.004(3) -0.010(4) -0.012(4)
C5 0.064(6) 0.025(4) 0.035(5) -0.007(3) -0.009(4) 0.003(4)
C6 0.043(3) 0.045(3) 0.043(3) -0.0093(18) -0.0097(18) 0.0004(18)
C7 0.054(2) 0.058(3) 0.054(2) -0.0110(16) -0.0086(15) -0.0033(15)
C8 0.051(3) 0.058(3) 0.049(2) -0.0115(18) -0.0098(18) -0.0028(18)
C1S 0.042(5) 0.023(5) 0.034(4) -0.007(4) -0.011(4) 0.010(4)
C2S 0.052(5) 0.040(4) 0.036(4) -0.007(3) -0.011(4) 0.003(3)
C3S 0.063(8) 0.062(8) 0.062(8) -0.013(3) -0.010(2) -0.001(2)
C4S 0.048(10) 0.049(11) 0.049(10) -0.010(3) -0.007(3) -0.001(2)
C5S 0.029(8) 0.028(8) 0.028(8) -0.007(3) -0.004(2) 0.001(2)
C6S 0.030(6) 0.030(6) 0.030(6) -0.006(2) -0.005(2) 0.000(2)
C7S 0.053(3) 0.055(3) 0.053(3) -0.0112(17) -0.0085(16) -0.0009(16)
C8S 0.050(3) 0.056(3) 0.048(3) -0.012(3) -0.010(3) -0.003(3)
C9 0.028(3) 0.039(3) 0.028(3) -0.0081(19) -0.006(2) -0.0044(19)
C10 0.037(3) 0.039(3) 0.054(4) -0.008(2) -0.001(3) -0.009(2)
C11 0.055(4) 0.049(3) 0.051(4) -0.023(3) -0.007(3) -0.016(3)
C12 0.046(4) 0.044(3) 0.061(4) -0.005(3) -0.015(3) -0.004(2)
C13 0.031(3) 0.056(3) 0.041(3) -0.004(2) -0.002(2) -0.011(2)
C14 0.038(3) 0.071(4) 0.057(4) 0.006(3) -0.015(3) -0.009(3)
C15 0.044(4) 0.065(4) 0.058(4) -0.017(3) 0.007(3) -0.003(3)
C16 0.024(3) 0.044(3) 0.053(4) -0.009(2) 0.000(2) -0.003(2)
C17 0.033(3) 0.039(3) 0.040(3) -0.007(2) -0.003(2) -0.007(2)
C18 0.050(4) 0.041(3) 0.042(3) -0.011(2) -0.011(3) -0.007(2)
C19 0.039(3) 0.039(3) 0.069(4) -0.008(3) -0.021(3) 0.004(2)
C20 0.027(3) 0.038(3) 0.045(3) -0.014(2) -0.008(2) -0.003(2)
O1 0.043(2) 0.061(2) 0.045(2) -0.0086(17) -0.0170(19) -0.0140(17)
O2 0.051(3) 0.046(2) 0.070(3) -0.018(2) 0.002(2) 0.0013(18)
O3 0.033(2) 0.074(3) 0.058(3) -0.011(2) -0.016(2) -0.0089(19)
O4 0.093(4) 0.038(2) 0.043(2) -0.0034(18) -0.009(2) -0.009(2)
O5 0.040(3) 0.063(3) 0.118(4) -0.021(2) -0.041(3) 0.0047(19)
O6 0.044(2) 0.049(2) 0.037(2) -0.0044(17) -0.0038(18) -0.0047(17)
P 0.0298(7) 0.0392(7) 0.0319(7) -0.0041(5) -0.0099(6) -0.0059(5)
Si1 0.0300(8) 0.0361(7) 0.0379(8) -0.0085(6) -0.0053(6) -0.0055(5)
Si2 0.0286(8) 0.0451(8) 0.0386(8) -0.0048(6) -0.0041(6) -0.0057(6)
W 0.02854(13) 0.03380(14) 0.04229(15) -0.00494(8) -0.00925(9) -0.00146(8)

loop_
_atom_type_symbol
_atom_type_description
_atom_type_scat_dispersion_real
_atom_type_scat_dispersion_imag
_atom_type_scat_source
C C 0.0033 0.0016 'International Tables Vol C Tables 4.2.6.8 and 6.1.1.4'
H H 0.0000 0.0000 'International Tables Vol C Tables 4.2.6.8 and 6.1.1.4'
O O 0.0106 0.0060 'International Tables Vol C Tables 4.2.6.8 and 6.1.1.4'
P P 0.1023 0.0942 'International Tables Vol C Tables 4.2.6.8 and 6.1.1.4'
Si Si 0.0817 0.0704 'International Tables Vol C Tables 4.2.6.8 and 6.1.1.4'
W W -0.8490 6.8722 'International Tables Vol C Tables 4.2.6.8 and 6.1.1.4'

loop_
_geom_angle_atom_site_label_1
_geom_angle_atom_site_label_2
_geom_angle_atom_site_label_3
_geom_angle
O1 C1 C2 112.8(6)
O1 C1 P 60.1(3)
C2 C1 P 121.8(5)
O1 C1 H1 116.5
C2 C1 H1 116.5
P C1 H1 116.5
C3 C2 C1 113.0(5)
C3 C2 H2A 109.0
C1 C2 H2A 109.0
C3 C2 H2B 109.0
C1 C2 H2B 109.0
H2A C2 H2B 107.8
C8 C3 C4 117.5(7)
C8 C3 C2 120.7(7)
C4 C3 C2 121.7(7)
C5 C4 C3 121.9(7)
C5 C4 H4 119.1
C3 C4 H4 119.1
C6 C5 C4 120.3(7)
C6 C5 H5 119.9
C4 C5 H5 119.9
C5 C6 C7 119.7(8)
C5 C6 H6 120.2
C7 C6 H6 120.2
C6 C7 C8 120.2(8)
C6 C7 H7 119.9
C8 C7 H7 119.9
C3 C8 C7 120.2(8)
C3 C8 H8 119.9
C7 C8 H8 119.9
C2S C1S O1 106.5(18)
C2S C1S P 126.6(17)
O1 C1S P 59.4(10)
C2S C1S H1S 116.0
O1 C1S H1S 116.0
P C1S H1S 116.0
C1S C2S C3S 104.8(18)
C1S C2S H2S1 110.8
C3S C2S H2S1 110.8
C1S C2S H2S2 110.8
C3S C2S H2S2 110.8
H2S1 C2S H2S2 108.9
C4S C3S C8S 120.0
C4S C3S C2S 115.7(15)
C8S C3S C2S 119.4(14)
C5S C4S C3S 120.0
C5S C4S H4S 120.0
C3S C4S H4S 120.0
C4S C5S C6S 120.0
C4S C5S H5S 120.0
C6S C5S H5S 120.0
C5S C6S C7S 120.0
C5S C6S H6S 120.0
C7S C6S H6S 120.0
C8S C7S C6S 120.0
C8S C7S H7S 120.0
C6S C7S H7S 120.0
C7S C8S C3S 120.0
C7S C8S H8S 120.0
C3S C8S H8S 120.0
P C9 Si1 112.9(2)
P C9 Si2 113.2(2)
Si1 C9 Si2 119.3(2)
P C9 H9A 102.9
Si1 C9 H9A 102.9
Si2 C9 H9A 102.9
Si1 C10 H10A 109.5
Si1 C10 H10B 109.5
H10A C10 H10B 109.5
Si1 C10 H10C 109.5
H10A C10 H10C 109.5
H10B C10 H10C 109.5
Si1 C11 H11A 109.5
Si1 C11 H11B 109.5
H11A C11 H11B 109.5
Si1 C11 H11C 109.5
H11A C11 H11C 109.5
H11B C11 H11C 109.5
Si1 C12 H12A 109.5
Si1 C12 H12B 109.5
H12A C12 H12B 109.5
Si1 C12 H12C 109.5
H12A C12 H12C 109.5
H12B C12 H12C 109.5
Si2 C13 H13A 109.5
Si2 C13 H13B 109.5
H13A C13 H13B 109.5
Si2 C13 H13C 109.5
H13A C13 H13C 109.5
H13B C13 H13C 109.5
Si2 C14 H14A 109.5
Si2 C14 H14B 109.5
H14A C14 H14B 109.5
Si2 C14 H14C 109.5
H14A C14 H14C 109.5
H14B C14 H14C 109.5
Si2 C15 H15C 109.5
Si2 C15 H15B 109.5
H15C C15 H15B 109.5
Si2 C15 H15A 109.5
H15C C15 H15A 109.5
H15B C15 H15A 109.5
O2 C16 W 178.6(5)
O3 C17 W 178.7(5)
O4 C18 W 179.0(5)
O5 C19 W 178.2(6)
O6 C20 W 179.0(4)
C1 O1 C1S 21.7(7)
C1 O1 P 69.2(3)
C1S O1 P 66.9(10)
O1 P C1S 53.8(10)
O1 P C1 50.8(3)
C1S P C1 18.6(6)
O1 P C9 107.9(2)
C1S P C9 123.3(8)
C1 P C9 105.3(3)
O1 P W 119.14(15)
C1S P W 112.7(7)
C1 P W 131.2(2)
C9 P W 121.12(17)
C10 Si1 C11 109.1(3)
C10 Si1 C12 109.4(3)
C11 Si1 C12 108.9(3)
C10 Si1 C9 108.9(2)
C11 Si1 C9 113.4(2)
C12 Si1 C9 107.2(2)
C15 Si2 C14 109.1(3)
C15 Si2 C13 108.7(3)
C14 Si2 C13 108.1(3)
C15 Si2 C9 113.0(3)
C14 Si2 C9 107.9(3)
C13 Si2 C9 109.9(2)
C16 W C18 91.8(2)
C16 W C17 89.2(2)
C18 W C17 90.7(2)
C16 W C20 89.4(2)
C18 W C20 178.64(19)
C17 W C20 88.6(2)
C16 W C19 91.0(2)
C18 W C19 91.0(2)
C17 W C19 178.3(2)
C20 W C19 89.6(2)
C16 W P 177.56(14)
C18 W P 89.51(15)
C17 W P 92.87(14)
C20 W P 89.31(14)
C19 W P 86.95(16)

loop_
_geom_bond_atom_site_label_1
_geom_bond_atom_site_label_2
_geom_bond_distance
C1 O1 1.491(8)
C1 C2 1.526(9)
C1 P 1.800(7)
C1 H1 1.0000
C2 C3 1.501(10)
C2 H2A 0.9900
C2 H2B 0.9900
C3 C8 1.362(10)
C3 C4 1.390(10)
C4 C5 1.353(10)
C4 H4 0.9500
C5 C6 1.339(11)
C5 H5 0.9500
C6 C7 1.376(11)
C6 H6 0.9500
C7 C8 1.385(11)
C7 H7 0.9500
C8 H8 0.9500
C1S C2S 1.45(3)
C1S O1 1.56(3)
C1S P 1.78(3)
C1S H1S 1.0000
C2S C3S 1.60(3)
C2S H2S1 0.9900
C2S H2S2 0.9900
C3S C4S 1.3900
C3S C8S 1.3900
C4S C5S 1.3900
C4S H4S 0.9500
C5S C6S 1.3900
C5S H5S 0.9500
C6S C7S 1.3900
C6S H6S 0.9500
C7S C8S 1.3900
C7S H7S 0.9500
C8S H8S 0.9500
C9 P 1.807(5)
C9 Si1 1.903(5)
C9 Si2 1.911(5)
C9 H9A 1.0000
C10 Si1 1.861(5)
C10 H10A 0.9800
C10 H10B 0.9800
C10 H10C 0.9800
C11 Si1 1.864(6)
C11 H11A 0.9800
C11 H11B 0.9800
C11 H11C 0.9800
C12 Si1 1.868(5)
C12 H12A 0.9800
C12 H12B 0.9800
C12 H12C 0.9800
C13 Si2 1.874(5)
C13 H13A 0.9800
C13 H13B 0.9800
C13 H13C 0.9800
C14 Si2 1.861(6)
C14 H14A 0.9800
C14 H14B 0.9800
C14 H14C 0.9800
C15 Si2 1.859(6)
C15 H15C 0.9800
C15 H15B 0.9800
C15 H15A 0.9800
C16 O2 1.136(6)
C16 W 2.027(6)
C17 O3 1.137(6)
C17 W 2.039(6)
C18 O4 1.142(6)
C18 W 2.034(5)
C19 O5 1.130(7)
C19 W 2.066(6)
C20 O6 1.137(6)
C20 W 2.041(5)
O1 P 1.669(4)
P W 2.4635(13)

loop_
_geom_torsion_atom_site_label_1
_geom_torsion_atom_site_label_2
_geom_torsion_atom_site_label_3
_geom_torsion_atom_site_label_4
_geom_torsion
O1 C1 C2 C3 84.5(7)
P C1 C2 C3 152.4(6)
C1 C2 C3 C8 -61.6(9)
C1 C2 C3 C4 115.5(8)
C8 C3 C4 C5 -4.1(13)
C2 C3 C4 C5 178.7(8)
C3 C4 C5 C6 1.1(16)
C4 C5 C6 C7 2.1(15)
C5 C6 C7 C8 -2.1(13)
C4 C3 C8 C7 4.0(11)
C2 C3 C8 C7 -178.7(7)
C6 C7 C8 C3 -1.1(12)
O1 C1S C2S C3S -89.4(18)
P C1S C2S C3S -153(2)
C1S C2S C3S C4S -129.8(17)
C1S C2S C3S C8S 75(2)
C8S C3S C4S C5S 0.0
C2S C3S C4S C5S -155.3(17)
C3S C4S C5S C6S 0.0
C4S C5S C6S C7S 0.0
C5S C6S C7S C8S 0.0
C6S C7S C8S C3S 0.0
C4S C3S C8S C7S 0.0
C2S C3S C8S C7S 154.4(18)
C2 C1 O1 C1S 35(3)
P C1 O1 C1S -80(3)
C2 C1 O1 P 114.7(5)
C2S C1S O1 C1 -32(2)
P C1S O1 C1 92(3)
C2S C1S O1 P -123.2(19)
C1 O1 P C1S -23.2(8)
C1S O1 P C1 23.2(8)
C1 O1 P C9 95.4(3)
C1S O1 P C9 118.6(9)
C1 O1 P W -121.3(3)
C1S O1 P W -98.0(9)
C2S C1S P O1 88(3)
C2S C1S P C1 14.8(18)
O1 C1S P C1 -74(3)
C2S C1S P C9 0(3)
O1 C1S P C9 -88.6(9)
C2S C1S P W -161(2)
O1 C1S P W 110.3(6)
C2 C1 P O1 -99.7(7)
O1 C1 P C1S 92(3)
C2 C1 P C1S -8(3)
O1 C1 P C9 -100.9(3)
C2 C1 P C9 159.4(6)
O1 C1 P W 96.9(3)
C2 C1 P W -2.9(8)
Si1 C9 P O1 25.4(3)
Si2 C9 P O1 -114.0(3)
Si1 C9 P C1S 83.3(12)
Si2 C9 P C1S -56.1(12)
Si1 C9 P C1 78.4(4)
Si2 C9 P C1 -61.0(4)
Si1 C9 P W -117.1(2)
Si2 C9 P W 103.5(2)
P C9 Si1 C10 47.6(3)
Si2 C9 Si1 C10 -175.7(3)
P C9 Si1 C11 -74.0(3)
Si2 C9 Si1 C11 62.7(4)
P C9 Si1 C12 165.8(3)
Si2 C9 Si1 C12 -57.5(4)
P C9 Si2 C15 98.4(3)
Si1 C9 Si2 C15 -38.1(4)
P C9 Si2 C14 -140.8(3)
Si1 C9 Si2 C14 82.6(3)
P C9 Si2 C13 -23.2(3)
Si1 C9 Si2 C13 -159.8(3)
O2 C16 W C18 -167(21)
O2 C16 W C17 103(21)
O2 C16 W C20 14(21)
O2 C16 W C19 -76(21)
O2 C16 W P -44(24)
O4 C18 W C16 -104(27)
O4 C18 W C17 -14(27)
O4 C18 W C20 48(31)
O4 C18 W C19 165(27)
O4 C18 W P 78(27)
O3 C17 W C16 -40(20)
O3 C17 W C18 -132(20)
O3 C17 W C20 50(20)
O3 C17 W C19 55(23)
O3 C17 W P 139(20)
O6 C20 W C16 19(24)
O6 C20 W C18 -133(22)
O6 C20 W C17 -71(24)
O6 C20 W C19 110(24)
O6 C20 W P -163(24)
O5 C19 W C16 67(15)
O5 C19 W C18 158(15)
O5 C19 W C17 -28(20)
O5 C19 W C20 -23(15)
O5 C19 W P -112(15)
O1 P W C16 -29(4)
C1S P W C16 -89(4)
C1 P W C16 -91(4)
C9 P W C16 110(4)
O1 P W C18 94.2(2)
C1S P W C18 34.2(11)
C1 P W C18 32.5(4)
C9 P W C18 -127.4(2)
O1 P W C17 -175.1(2)
C1S P W C17 124.9(11)
C1 P W C17 123.2(4)
C9 P W C17 -36.7(2)
O1 P W C20 -86.5(2)
C1S P W C20 -146.5(11)
C1 P W C20 -148.2(4)
C9 P W C20 51.9(2)
O1 P W C19 3.2(2)
C1S P W C19 -56.8(11)
C1 P W C19 -58.5(4)
C9 P W C19 141.6(2)
